data_2227669
loop_
_publ_author_name
'Li, Kaozhen'
'Feng, Qiu'
'Lu, Ze-Hua'

_publ_section_title
;
 1-Acetyl-5-isobutyl-2-sulfanylideneimidazolidin-4-one
;
_journal_coeditor_code IS2592
_journal_issue 10
_journal_name_full 'Acta Crystallographica Section E'
_journal_page_first o2655
_journal_paper_doi 10.1107/S1600536810037256
_journal_volume 66
_journal_year 2010
_chemical_formula_iupac 'C9 H14 N2 O2 S'
_chemical_formula_moiety 'C9 H14 N2 O2 S'
_chemical_formula_sum 'C9 H14 N2 O2 S'
_chemical_formula_weight 214.28
_chemical_name_systematic
;
1-Acetyl-5-isobutyl-2-sulfanylideneimidazolidin-4-one
;
_space_group_IT_number 2
_symmetry_cell_setting triclinic
_symmetry_space_group_name_Hall '-P 1'
_symmetry_space_group_name_H-M 'P -1'
_atom_sites_solution_hydrogens geom
_atom_sites_solution_primary direct
_atom_sites_solution_secondary difmap
_audit_creation_method SHELXL-97
_cell_angle_alpha 101.231(2)
_cell_angle_beta 93.9650(10)
_cell_angle_gamma 90.4910(10)
_cell_formula_units_Z 4
_cell_length_a 7.1856(8)
_cell_length_b 9.7567(11)
_cell_length_c 16.4226(15)
_cell_measurement_reflns_used 1409
_cell_measurement_temperature 298(2)
_cell_measurement_theta_max 22.488
_cell_measurement_theta_min 2.536
_cell_volume 1126.3(2)
_computing_cell_refinement 'SAINT (Siemens, 1996)'
_computing_data_collection 'SMART (Siemens, 1996)'
_computing_data_reduction 'SAINT (Siemens, 1996)'
_computing_molecular_graphics 'SHELXTL (Sheldrick, 2008)'
_computing_publication_material 'SHELXTL (Sheldrick, 2008)'
_computing_structure_refinement 'SHELXL97 (Sheldrick, 2008)'
_computing_structure_solution 'SHELXS97 (Sheldrick, 2008)'
_diffrn_ambient_temperature 298(2)
_diffrn_measured_fraction_theta_full 0.981
_diffrn_measured_fraction_theta_max 0.981
_diffrn_measurement_device_type 'Bruker SMART APEX CCD area-detector'
_diffrn_measurement_method '\f and \w scans'
_diffrn_radiation_monochromator graphite
_diffrn_radiation_source 'fine-focus sealed tube'
_diffrn_radiation_type MoK\a
_diffrn_radiation_wavelength 0.71073
_diffrn_reflns_av_R_equivalents 0.0233
_diffrn_reflns_av_sigmaI/netI 0.0607
_diffrn_reflns_limit_h_max 8
_diffrn_reflns_limit_h_min -8
_diffrn_reflns_limit_k_max 11
_diffrn_reflns_limit_k_min -9
_diffrn_reflns_limit_l_max 19
_diffrn_reflns_limit_l_min -18
_diffrn_reflns_number 5877
_diffrn_reflns_theta_full 25.02
_diffrn_reflns_theta_max 25.02
_diffrn_reflns_theta_min 2.13
_exptl_absorpt_coefficient_mu 0.266
_exptl_absorpt_correction_T_max 0.9637
_exptl_absorpt_correction_T_min 0.8966
_exptl_absorpt_correction_type multi-scan
_exptl_absorpt_process_details '(SADABS; Sheldrick, 1996)'
_exptl_crystal_colour colourless
_exptl_crystal_density_diffrn 1.264
_exptl_crystal_density_method 'not measured'
_exptl_crystal_description block
_exptl_crystal_F_000 456
_exptl_crystal_size_max 0.42
_exptl_crystal_size_mid 0.35
_exptl_crystal_size_min 0.14
_refine_diff_density_max 0.265
_refine_diff_density_min -0.169
_refine_ls_extinction_method none
_refine_ls_goodness_of_fit_ref 1.020
_refine_ls_hydrogen_treatment constr
_refine_ls_matrix_type full
_refine_ls_number_parameters 259
_refine_ls_number_reflns 3916
_refine_ls_number_restraints 0
_refine_ls_restrained_S_all 1.020
_refine_ls_R_factor_all 0.1047
_refine_ls_R_factor_gt 0.0539
_refine_ls_shift/su_max 0.001
_refine_ls_shift/su_mean 0.000
_refine_ls_structure_factor_coef Fsqd
_refine_ls_weighting_details 'calc w=1/[\s^2^(Fo^2^)+(0.0539P)^2^+0.2948P] where P=(Fo^2^+2Fc^2^)/3'
_refine_ls_weighting_scheme calc
_refine_ls_wR_factor_gt 0.1140
_refine_ls_wR_factor_ref 0.1379
_reflns_number_gt 2199
_reflns_number_total 3916
_reflns_threshold_expression I>2sigma(I)
_cod_data_source_file is2592.cif
_cod_data_source_block I
_cod_database_code 2227669
_cod_database_fobs_code 2227669

loop_
_symmetry_equiv_pos_as_xyz
'x, y, z'
'-x, -y, -z'

loop_
_atom_site_type_symbol
_atom_site_label
_atom_site_fract_x
_atom_site_fract_y
_atom_site_fract_z
_atom_site_U_iso_or_equiv
_atom_site_adp_type
_atom_site_calc_flag
_atom_site_refinement_flags
_atom_site_occupancy
_atom_site_disorder_assembly
_atom_site_disorder_group
N N1 0.3760(3) 0.2881(3) 0.16750(16) 0.0404(7) Uani d . 1 . .
N N2 0.0770(3) 0.2612(3) 0.18054(17) 0.0523(8) Uani d . 1 . .
H H2 -0.0417 0.2710 0.1746 0.063 Uiso calc R 1 . .
N N3 0.0219(3) 0.7835(3) 0.17203(16) 0.0429(7) Uani d . 1 . .
N N4 0.3235(4) 0.7558(3) 0.18537(17) 0.0518(8) Uani d . 1 . .
H H4 0.4406 0.7664 0.1800 0.062 Uiso calc R 1 . .
O O1 0.0752(3) 0.1110(3) 0.27212(17) 0.0746(8) Uani d . 1 . .
O O2 0.6815(3) 0.2536(3) 0.16880(16) 0.0638(7) Uani d . 1 . .
O O3 0.3503(3) 0.6072(3) 0.27747(17) 0.0748(8) Uani d . 1 . .
O O4 -0.2837(3) 0.7469(3) 0.17042(16) 0.0649(7) Uani d . 1 . .
S S1 0.13550(12) 0.41653(10) 0.06933(6) 0.0563(3) Uani d . 1 . .
S S2 0.23535(13) 0.90538(11) 0.07109(6) 0.0626(3) Uani d . 1 . .
C C1 0.2002(4) 0.3238(3) 0.13812(19) 0.0403(8) Uani d . 1 . .
C C2 0.1575(4) 0.1820(4) 0.2329(2) 0.0520(9) Uani d . 1 . .
C C3 0.3646(4) 0.2041(4) 0.2328(2) 0.0466(9) Uani d . 1 . .
H H3 0.4243 0.1141 0.2158 0.056 Uiso calc R 1 . .
C C4 0.4495(5) 0.2774(4) 0.3174(2) 0.0569(10) Uani d . 1 . .
H H4A 0.5733 0.3121 0.3106 0.068 Uiso calc R 1 . .
H H4B 0.3747 0.3576 0.3373 0.068 Uiso calc R 1 . .
C C5 0.4652(6) 0.1881(4) 0.3833(2) 0.0698(11) Uani d . 1 . .
H H5 0.3394 0.1543 0.3900 0.084 Uiso calc R 1 . .
C C6 0.5376(7) 0.2777(5) 0.4657(3) 0.1015(16) Uani d . 1 . .
H H6A 0.6642 0.3068 0.4621 0.152 Uiso calc R 1 . .
H H6B 0.5328 0.2245 0.5089 0.152 Uiso calc R 1 . .
H H6C 0.4616 0.3585 0.4782 0.152 Uiso calc R 1 . .
C C7 0.5853(8) 0.0619(5) 0.3603(3) 0.121(2) Uani d . 1 . .
H H7A 0.7066 0.0916 0.3486 0.182 Uiso calc R 1 . .
H H7B 0.5283 0.0007 0.3119 0.182 Uiso calc R 1 . .
H H7C 0.5972 0.0131 0.4058 0.182 Uiso calc R 1 . .
C C8 0.5509(4) 0.3120(3) 0.1399(2) 0.0453(8) Uani d . 1 . .
C C9 0.5730(5) 0.4020(4) 0.0785(2) 0.0639(11) Uani d . 1 . .
H H9A 0.7025 0.4090 0.0686 0.096 Uiso calc R 1 . .
H H9B 0.5277 0.4934 0.0996 0.096 Uiso calc R 1 . .
H H9C 0.5030 0.3621 0.0273 0.096 Uiso calc R 1 . .
C C10 0.1898(4) 0.8166(3) 0.1424(2) 0.0427(8) Uani d . 1 . .
C C11 0.2580(5) 0.6769(4) 0.2376(2) 0.0502(9) Uani d . 1 . .
C C12 0.0504(4) 0.6996(3) 0.2371(2) 0.0461(9) Uani d . 1 . .
H H12 -0.0175 0.6099 0.2202 0.055 Uiso calc R 1 . .
C C13 -0.0073(5) 0.7752(4) 0.3214(2) 0.0573(10) Uani d . 1 . .
H H13A 0.0745 0.8564 0.3406 0.069 Uiso calc R 1 . .
H H13B -0.1329 0.8086 0.3142 0.069 Uiso calc R 1 . .
C C14 -0.0024(6) 0.6886(4) 0.3882(2) 0.0724(12) Uani d . 1 . .
H H14 0.1255 0.6567 0.3955 0.087 Uiso calc R 1 . .
C C15 -0.1284(9) 0.5618(6) 0.3658(3) 0.126(2) Uani d . 1 . .
H H15A -0.1293 0.5155 0.4122 0.190 Uiso calc R 1 . .
H H15B -0.0840 0.4992 0.3189 0.190 Uiso calc R 1 . .
H H15C -0.2526 0.5894 0.3518 0.190 Uiso calc R 1 . .
C C16 -0.0487(7) 0.7818(6) 0.4705(3) 0.1089(17) Uani d . 1 . .
H H16A -0.1747 0.8127 0.4655 0.163 Uiso calc R 1 . .
H H16B 0.0352 0.8614 0.4831 0.163 Uiso calc R 1 . .
H H16C -0.0355 0.7296 0.5143 0.163 Uiso calc R 1 . .
C C17 -0.1606(4) 0.8094(4) 0.1444(2) 0.0471(9) Uani d . 1 . .
C C18 -0.2005(5) 0.9099(4) 0.0897(2) 0.0630(10) Uani d . 1 . .
H H18A -0.3330 0.9169 0.0800 0.094 Uiso calc R 1 . .
H H18B -0.1466 0.8784 0.0376 0.094 Uiso calc R 1 . .
H H18C -0.1478 0.9998 0.1157 0.094 Uiso calc R 1 . .

loop_
_atom_site_aniso_label
_atom_site_aniso_U_11
_atom_site_aniso_U_22
_atom_site_aniso_U_33
_atom_site_aniso_U_12
_atom_site_aniso_U_13
_atom_site_aniso_U_23
N1 0.0242(14) 0.0472(17) 0.0518(16) 0.0029(11) 0.0067(12) 0.0132(14)
N2 0.0207(14) 0.067(2) 0.074(2) 0.0038(13) 0.0043(13) 0.0246(17)
N3 0.0261(14) 0.0508(17) 0.0527(17) 0.0051(12) 0.0052(12) 0.0115(15)
N4 0.0248(15) 0.0608(19) 0.074(2) 0.0033(13) 0.0075(14) 0.0212(17)
O1 0.0495(16) 0.092(2) 0.094(2) -0.0114(14) 0.0122(14) 0.0441(18)
O2 0.0275(13) 0.0854(19) 0.0865(18) 0.0089(12) 0.0085(12) 0.0342(16)
O3 0.0490(16) 0.089(2) 0.098(2) 0.0208(14) 0.0066(14) 0.0459(18)
O4 0.0317(13) 0.0777(18) 0.0915(19) 0.0010(12) 0.0099(13) 0.0299(16)
S1 0.0400(5) 0.0709(7) 0.0607(6) 0.0080(4) -0.0020(4) 0.0209(5)
S2 0.0469(6) 0.0798(8) 0.0682(7) 0.0025(5) 0.0149(5) 0.0280(6)
C1 0.0262(17) 0.044(2) 0.048(2) 0.0048(14) 0.0041(14) 0.0028(17)
C2 0.0330(19) 0.062(2) 0.065(2) -0.0020(17) 0.0063(17) 0.020(2)
C3 0.0324(18) 0.051(2) 0.060(2) 0.0032(15) 0.0030(16) 0.0207(19)
C4 0.044(2) 0.064(2) 0.064(2) -0.0014(18) 0.0012(18) 0.019(2)
C5 0.064(3) 0.085(3) 0.064(3) -0.005(2) -0.001(2) 0.026(2)
C6 0.104(4) 0.130(4) 0.068(3) -0.016(3) -0.008(3) 0.021(3)
C7 0.152(5) 0.109(4) 0.106(4) 0.043(4) -0.021(4) 0.037(4)
C8 0.0260(18) 0.051(2) 0.060(2) 0.0049(15) 0.0078(16) 0.0102(19)
C9 0.042(2) 0.073(3) 0.085(3) 0.0027(19) 0.0208(19) 0.031(2)
C10 0.0293(18) 0.045(2) 0.052(2) 0.0036(15) 0.0036(15) 0.0055(17)
C11 0.036(2) 0.055(2) 0.062(2) 0.0085(17) 0.0075(17) 0.016(2)
C12 0.0333(18) 0.049(2) 0.058(2) 0.0047(15) 0.0077(16) 0.0141(19)
C13 0.049(2) 0.064(2) 0.062(2) 0.0079(18) 0.0116(18) 0.016(2)
C14 0.067(3) 0.085(3) 0.072(3) 0.008(2) 0.011(2) 0.028(3)
C15 0.173(6) 0.110(4) 0.108(4) -0.037(4) 0.031(4) 0.044(4)
C16 0.115(4) 0.143(5) 0.070(3) 0.022(4) 0.023(3) 0.020(3)
C17 0.0322(19) 0.051(2) 0.058(2) 0.0043(16) 0.0054(16) 0.0091(19)
C18 0.040(2) 0.072(3) 0.079(3) 0.0074(18) -0.0009(19) 0.023(2)

loop_
_atom_type_symbol
_atom_type_description
_atom_type_scat_dispersion_real
_atom_type_scat_dispersion_imag
_atom_type_scat_source
C C 0.0033 0.0016 'International Tables Vol C Tables 4.2.6.8 and 6.1.1.4'
H H 0.0000 0.0000 'International Tables Vol C Tables 4.2.6.8 and 6.1.1.4'
O O 0.0106 0.0060 'International Tables Vol C Tables 4.2.6.8 and 6.1.1.4'
N N 0.0061 0.0033 'International Tables Vol C Tables 4.2.6.8 and 6.1.1.4'
S S 0.1246 0.1234 'International Tables Vol C Tables 4.2.6.8 and 6.1.1.4'

loop_
_geom_angle_atom_site_label_1
_geom_angle_atom_site_label_2
_geom_angle_atom_site_label_3
_geom_angle_site_symmetry_1
_geom_angle_site_symmetry_3
_geom_angle
_geom_angle_publ_flag
C1 N1 C8 . . 129.4(3) ?
C1 N1 C3 . . 111.9(2) ?
C8 N1 C3 . . 118.6(3) ?
C2 N2 C1 . . 114.9(3) ?
C2 N2 H2 . . 122.6 ?
C1 N2 H2 . . 122.6 ?
C10 N3 C17 . . 129.3(3) ?
C10 N3 C12 . . 111.7(2) ?
C17 N3 C12 . . 118.8(3) ?
C10 N4 C11 . . 115.1(3) ?
C10 N4 H4 . . 122.5 ?
C11 N4 H4 . . 122.5 ?
N2 C1 N1 . . 104.9(3) ?
N2 C1 S1 . . 123.4(2) ?
N1 C1 S1 . . 131.7(2) ?
O1 C2 N2 . . 125.9(3) ?
O1 C2 C3 . . 127.8(3) ?
N2 C2 C3 . . 106.3(3) ?
N1 C3 C2 . . 101.6(2) ?
N1 C3 C4 . . 113.5(3) ?
C2 C3 C4 . . 111.9(3) ?
N1 C3 H3 . . 109.9 ?
C2 C3 H3 . . 109.9 ?
C4 C3 H3 . . 109.9 ?
C5 C4 C3 . . 115.3(3) ?
C5 C4 H4A . . 108.5 ?
C3 C4 H4A . . 108.5 ?
C5 C4 H4B . . 108.5 ?
C3 C4 H4B . . 108.5 ?
H4A C4 H4B . . 107.5 ?
C7 C5 C4 . . 113.2(4) ?
C7 C5 C6 . . 110.9(4) ?
C4 C5 C6 . . 109.3(3) ?
C7 C5 H5 . . 107.7 ?
C4 C5 H5 . . 107.7 ?
C6 C5 H5 . . 107.7 ?
C5 C6 H6A . . 109.5 ?
C5 C6 H6B . . 109.5 ?
H6A C6 H6B . . 109.5 ?
C5 C6 H6C . . 109.5 ?
H6A C6 H6C . . 109.5 ?
H6B C6 H6C . . 109.5 ?
C5 C7 H7A . . 109.5 ?
C5 C7 H7B . . 109.5 ?
H7A C7 H7B . . 109.5 ?
C5 C7 H7C . . 109.5 ?
H7A C7 H7C . . 109.5 ?
H7B C7 H7C . . 109.5 ?
O2 C8 N1 . . 116.2(3) ?
O2 C8 C9 . . 122.6(3) ?
N1 C8 C9 . . 121.1(3) ?
C8 C9 H9A . . 109.5 ?
C8 C9 H9B . . 109.5 ?
H9A C9 H9B . . 109.5 ?
C8 C9 H9C . . 109.5 ?
H9A C9 H9C . . 109.5 ?
H9B C9 H9C . . 109.5 ?
N4 C10 N3 . . 105.3(3) ?
N4 C10 S2 . . 123.4(2) ?
N3 C10 S2 . . 131.3(3) ?
O3 C11 N4 . . 126.2(3) ?
O3 C11 C12 . . 127.9(3) ?
N4 C11 C12 . . 105.9(3) ?
N3 C12 C11 . . 101.5(3) ?
N3 C12 C13 . . 112.7(3) ?
C11 C12 C13 . . 112.0(3) ?
N3 C12 H12 . . 110.1 ?
C11 C12 H12 . . 110.1 ?
C13 C12 H12 . . 110.1 ?
C14 C13 C12 . . 115.1(3) ?
C14 C13 H13A . . 108.5 ?
C12 C13 H13A . . 108.5 ?
C14 C13 H13B . . 108.5 ?
C12 C13 H13B . . 108.5 ?
H13A C13 H13B . . 107.5 ?
C15 C14 C13 . . 112.9(4) ?
C15 C14 C16 . . 111.7(4) ?
C13 C14 C16 . . 108.9(4) ?
C15 C14 H14 . . 107.7 ?
C13 C14 H14 . . 107.7 ?
C16 C14 H14 . . 107.7 ?
C14 C15 H15A . . 109.5 ?
C14 C15 H15B . . 109.5 ?
H15A C15 H15B . . 109.5 ?
C14 C15 H15C . . 109.5 ?
H15A C15 H15C . . 109.5 ?
H15B C15 H15C . . 109.5 ?
C14 C16 H16A . . 109.5 ?
C14 C16 H16B . . 109.5 ?
H16A C16 H16B . . 109.5 ?
C14 C16 H16C . . 109.5 ?
H16A C16 H16C . . 109.5 ?
H16B C16 H16C . . 109.5 ?
O4 C17 N3 . . 115.9(3) ?
O4 C17 C18 . . 122.3(3) ?
N3 C17 C18 . . 121.7(3) ?
C17 C18 H18A . . 109.5 ?
C17 C18 H18B . . 109.5 ?
H18A C18 H18B . . 109.5 ?
C17 C18 H18C . . 109.5 ?
H18A C18 H18C . . 109.5 ?
H18B C18 H18C . . 109.5 ?

loop_
_geom_bond_atom_site_label_1
_geom_bond_atom_site_label_2
_geom_bond_site_symmetry_2
_geom_bond_distance
_geom_bond_publ_flag
N1 C1 . 1.393(4) ?
N1 C8 . 1.398(4) ?
N1 C3 . 1.478(4) ?
N2 C2 . 1.368(4) ?
N2 C1 . 1.372(4) ?
N2 H2 . 0.8600 ?
N3 C10 . 1.390(4) ?
N3 C17 . 1.399(4) ?
N3 C12 . 1.472(4) ?
N4 C10 . 1.361(4) ?
N4 C11 . 1.363(4) ?
N4 H4 . 0.8600 ?
O1 C2 . 1.209(4) ?
O2 C8 . 1.218(4) ?
O3 C11 . 1.205(4) ?
O4 C17 . 1.217(4) ?
S1 C1 . 1.626(3) ?
S2 C10 . 1.635(3) ?
C2 C3 . 1.502(4) ?
C3 C4 . 1.517(5) ?
C3 H3 . 0.9800 ?
C4 C5 . 1.515(5) ?
C4 H4A . 0.9700 ?
C4 H4B . 0.9700 ?
C5 C7 . 1.512(6) ?
C5 C6 . 1.517(5) ?
C5 H5 . 0.9800 ?
C6 H6A . 0.9600 ?
C6 H6B . 0.9600 ?
C6 H6C . 0.9600 ?
C7 H7A . 0.9600 ?
C7 H7B . 0.9600 ?
C7 H7C . 0.9600 ?
C8 C9 . 1.476(5) ?
C9 H9A . 0.9600 ?
C9 H9B . 0.9600 ?
C9 H9C . 0.9600 ?
C11 C12 . 1.510(4) ?
C12 C13 . 1.524(4) ?
C12 H12 . 0.9800 ?
C13 C14 . 1.508(5) ?
C13 H13A . 0.9700 ?
C13 H13B . 0.9700 ?
C14 C15 . 1.497(6) ?
C14 C16 . 1.534(5) ?
C14 H14 . 0.9800 ?
C15 H15A . 0.9600 ?
C15 H15B . 0.9600 ?
C15 H15C . 0.9600 ?
C16 H16A . 0.9600 ?
C16 H16B . 0.9600 ?
C16 H16C . 0.9600 ?
C17 C18 . 1.471(5) ?
C18 H18A . 0.9600 ?
C18 H18B . 0.9600 ?
C18 H18C . 0.9600 ?

loop_
_geom_hbond_atom_site_label_D
_geom_hbond_atom_site_label_H
_geom_hbond_atom_site_label_A
_geom_hbond_site_symmetry_A
_geom_hbond_distance_DH
_geom_hbond_distance_HA
_geom_hbond_distance_DA
_geom_hbond_angle_DHA
N2 H2 O2 1_455 0.86 1.99 2.834(3) 167
N4 H4 O4 1_655 0.86 2.01 2.850(3) 167
